data_7116930
loop_
_publ_author_name
'Terrance J. Hadlington'
'Benedikt Schwarze'
'Ekaterina I. Izgorodina'
'Cameron Jones'

_publ_section_title
;
 Two-coordinate hydrido-germylenes
;
_journal_name_full Chem.Commun.
_journal_page_first 6854
_journal_paper_doi 10.1039/C5cc01314C
_journal_volume 51
_journal_year 2015
_chemical_formula_sum 'C50 H66 Ge N O3 Si'
_chemical_formula_weight 829.72
_chemical_name_systematic
; 
 ? 
;
_space_group_IT_number 2
_symmetry_cell_setting triclinic
_symmetry_space_group_name_Hall '-P 1'
_symmetry_space_group_name_H-M 'P -1'
_atom_sites_solution_hydrogens geom
_atom_sites_solution_primary direct
_atom_sites_solution_secondary difmap
_audit_creation_method SHELXL-97
_audit_update_record
;
2015-02-11 deposited with the CCDC.
2015-03-17 downloaded from the CCDC.
;
_cell_angle_alpha 109.23(3)
_cell_angle_beta 96.79(3)
_cell_angle_gamma 97.99(3)
_cell_formula_units_Z 2
_cell_length_a 10.074(2)
_cell_length_b 14.516(3)
_cell_length_c 18.777(4)
_cell_measurement_temperature 100(2)
_cell_volume 2527.7(11)
_computing_cell_refinement 'XDS (Kabsch, 1993)'
_computing_data_collection 'Blu-Ice (McPhillips, 2002)'
_computing_data_reduction 'XDS (Kabsch, 1993)'
_computing_molecular_graphics X-Seed
_computing_publication_material CifTAB
_computing_structure_refinement 'SHELXL-97 (Sheldrick, 1997)'
_computing_structure_solution 'SHELXS-97 (Sheldrick, 1990)'
_diffrn_ambient_temperature 100(2)
_diffrn_measured_fraction_theta_full 0.984
_diffrn_measured_fraction_theta_max 0.984
_diffrn_measurement_device_type 'ADSC Quantum 210r'
_diffrn_radiation_source 'Australian Synchrotron'
_diffrn_radiation_type Synchrotron
_diffrn_radiation_wavelength 0.71090
_diffrn_reflns_av_R_equivalents 0.0000
_diffrn_reflns_av_sigmaI/netI 0.0318
_diffrn_reflns_limit_h_max 12
_diffrn_reflns_limit_h_min -12
_diffrn_reflns_limit_k_max 16
_diffrn_reflns_limit_k_min -17
_diffrn_reflns_limit_l_max 23
_diffrn_reflns_limit_l_min 0
_diffrn_reflns_number 9771
_diffrn_reflns_theta_full 26.00
_diffrn_reflns_theta_max 26.00
_diffrn_reflns_theta_min 3.01
_exptl_absorpt_coefficient_mu 0.666
_exptl_absorpt_correction_T_max 0.967
_exptl_absorpt_correction_T_min 0.877
_exptl_absorpt_correction_type multi-scan
_exptl_absorpt_process_details XDS
_exptl_crystal_colour yellow
_exptl_crystal_density_diffrn 1.090
_exptl_crystal_density_method 'not measured'
_exptl_crystal_description plate
_exptl_crystal_F_000 886
_exptl_crystal_size_max 0.20
_exptl_crystal_size_mid 0.10
_exptl_crystal_size_min 0.05
_refine_diff_density_max 1.567
_refine_diff_density_min -1.222
_refine_diff_density_rms 0.090
_refine_ls_extinction_method none
_refine_ls_goodness_of_fit_ref 1.054
_refine_ls_hydrogen_treatment mixed
_refine_ls_matrix_type full
_refine_ls_number_parameters 516
_refine_ls_number_reflns 9771
_refine_ls_number_restraints 9
_refine_ls_restrained_S_all 1.055
_refine_ls_R_factor_all 0.0747
_refine_ls_R_factor_gt 0.0716
_refine_ls_shift/su_max 0.000
_refine_ls_shift/su_mean 0.000
_refine_ls_structure_factor_coef Fsqd
_refine_ls_weighting_details 'calc w=1/[\s^2^(Fo^2^)+(0.1058P)^2^+6.3706P] where P=(Fo^2^+2Fc^2^)/3'
_refine_ls_weighting_scheme calc
_refine_ls_wR_factor_gt 0.2077
_refine_ls_wR_factor_ref 0.2099
_reflns_number_gt 9048
_reflns_number_total 9771
_reflns_threshold_expression >2sigma(I)
_cod_data_source_file c5cc01314c2.cif
_cod_data_source_block compound4
_cod_original_cell_volume 2527.7(9)
_cod_original_sg_symbol_H-M P-1
_cod_database_code 7116930

loop_
_symmetry_equiv_pos_as_xyz
'x, y, z'
'-x, -y, -z'

loop_
_atom_site_label
_atom_site_type_symbol
_atom_site_fract_x
_atom_site_fract_y
_atom_site_fract_z
_atom_site_U_iso_or_equiv
_atom_site_adp_type
_atom_site_occupancy
_atom_site_symmetry_multiplicity
_atom_site_calc_flag
_atom_site_refinement_flags
_atom_site_disorder_assembly
_atom_site_disorder_group
Ge1 Ge 0.39713(4) 0.18068(3) 0.31775(3) 0.03964(17) Uani 1 1 d . . .
Si2 Si 0.71406(9) 0.26635(6) 0.37439(5) 0.0225(2) Uani 1 1 d . . .
N1 N 0.5816(3) 0.1800(2) 0.30875(16) 0.0229(5) Uani 1 1 d . . .
O2 O 0.7433(3) 0.23543(18) 0.44974(14) 0.0286(5) Uani 1 1 d . . .
O1 O 0.8435(2) 0.26712(18) 0.33198(14) 0.0281(5) Uani 1 1 d . . .
O3 O 0.6746(3) 0.37466(18) 0.40492(14) 0.0303(5) Uani 1 1 d . . .
C1 C 0.6145(3) 0.0965(2) 0.25114(18) 0.0217(6) Uani 1 1 d . . .
C4 C 0.6952(3) -0.0629(2) 0.14245(19) 0.0245(6) Uani 1 1 d . . .
C2 C 0.6332(3) 0.0108(2) 0.26776(18) 0.0227(6) Uani 1 1 d . . .
C11 C 0.6685(3) -0.0742(2) 0.36492(18) 0.0237(6) Uani 1 1 d . . .
C6 C 0.6277(3) 0.0994(2) 0.17837(19) 0.0228(6) Uani 1 1 d . . .
C10 C 0.5974(3) 0.0009(2) 0.34196(19) 0.0246(6) Uani 1 1 d . . .
H10 H 0.6319 0.0671 0.3834 0.029 Uiso 1 1 calc R . .
C3 C 0.6736(3) -0.0668(2) 0.21309(19) 0.0242(6) Uani 1 1 d . . .
H3 H 0.6867 -0.1242 0.2247 0.029 Uiso 1 1 calc R . .
C24 C 0.6642(3) 0.2087(3) 0.0976(2) 0.0269(7) Uani 1 1 d . . .
C23 C 0.5883(3) 0.1862(2) 0.15711(19) 0.0248(7) Uani 1 1 d . . .
H23 H 0.6152 0.2464 0.2048 0.030 Uiso 1 1 calc R . .
C17 C 0.4430(4) -0.0207(3) 0.3356(2) 0.0293(7) Uani 1 1 d . . .
C5 C 0.6691(3) 0.0212(2) 0.12567(18) 0.0248(6) Uani 1 1 d . . .
H5 H 0.6800 0.0245 0.0770 0.030 Uiso 1 1 calc R . .
C30 C 0.4334(3) 0.1706(3) 0.13436(19) 0.0278(7) Uani 1 1 d . . .
C16 C 0.8051(4) -0.0440(3) 0.3997(2) 0.0309(7) Uani 1 1 d . . .
H16 H 0.8492 0.0226 0.4110 0.037 Uiso 1 1 calc R . .
C14 C 0.8152(4) -0.2072(3) 0.4023(2) 0.0361(8) Uani 1 1 d . . .
H14 H 0.8649 -0.2527 0.4145 0.043 Uiso 1 1 calc R . .
C39 C 0.9741(4) 0.1504(3) 0.2663(2) 0.0368(8) Uani 1 1 d . . .
H39A H 0.9197 0.0944 0.2744 0.055 Uiso 1 1 calc R . .
H39B H 1.0667 0.1381 0.2623 0.055 Uiso 1 1 calc R . .
H39C H 0.9325 0.1573 0.2190 0.055 Uiso 1 1 calc R . .
C40 C 0.7428(4) 0.2823(3) 0.5308(2) 0.0328(8) Uani 1 1 d . . .
C38 C 1.0350(4) 0.2333(3) 0.4078(2) 0.0384(9) Uani 1 1 d . . .
H38A H 1.0342 0.2940 0.4506 0.058 Uiso 1 1 calc R . .
H38B H 1.1285 0.2218 0.4073 0.058 Uiso 1 1 calc R . .
H38C H 0.9780 0.1767 0.4138 0.058 Uiso 1 1 calc R . .
C12 C 0.6063(4) -0.1713(3) 0.3501(3) 0.0384(9) Uani 1 1 d . . .
H12 H 0.5128 -0.1930 0.3272 0.046 Uiso 1 1 calc R . .
C7 C 0.7508(4) -0.1425(3) 0.0862(2) 0.0309(7) Uani 1 1 d . . .
H7 H 0.7281 -0.1368 0.0347 0.037 Uiso 1 1 calc R . .
C25 C 0.7952(4) 0.2672(3) 0.1219(3) 0.0399(9) Uani 1 1 d . . .
H25 H 0.8348 0.2914 0.1747 0.048 Uiso 1 1 calc R . .
C37 C 1.0682(4) 0.3329(3) 0.3235(3) 0.0406(9) Uani 1 1 d . . .
H37A H 1.0313 0.3407 0.2756 0.061 Uiso 1 1 calc R . .
H37B H 1.1615 0.3210 0.3222 0.061 Uiso 1 1 calc R . .
H37C H 1.0686 0.3934 0.3667 0.061 Uiso 1 1 calc R . .
C22 C 0.3595(4) -0.0892(3) 0.2697(2) 0.0372(8) Uani 1 1 d . . .
H22 H 0.3997 -0.1265 0.2290 0.045 Uiso 1 1 calc R . .
C15 C 0.8776(4) -0.1103(3) 0.4182(2) 0.0354(8) Uani 1 1 d . . .
H15 H 0.9706 -0.0886 0.4419 0.042 Uiso 1 1 calc R . .
C36 C 0.9796(3) 0.2445(3) 0.3330(2) 0.0276(7) Uani 1 1 d . . .
C27 C 0.8112(5) 0.2555(4) -0.0074(3) 0.0510(12) Uani 1 1 d . . .
H27 H 0.8611 0.2714 -0.0431 0.061 Uiso 1 1 calc R . .
C18 C 0.3813(4) 0.0297(3) 0.3954(2) 0.0362(8) Uani 1 1 d . . .
H18 H 0.4359 0.0744 0.4420 0.043 Uiso 1 1 calc R . .
C41 C 0.6062(5) 0.3102(4) 0.5439(3) 0.0469(10) Uani 1 1 d . . .
H41A H 0.5912 0.3618 0.5226 0.070 Uiso 1 1 calc R . .
H41B H 0.6048 0.3353 0.5990 0.070 Uiso 1 1 calc R . .
H41C H 0.5339 0.2514 0.5187 0.070 Uiso 1 1 calc R . .
C43 C 0.7695(5) 0.2036(3) 0.5652(2) 0.0427(10) Uani 1 1 d . . .
H43A H 0.6938 0.1466 0.5444 0.064 Uiso 1 1 calc R . .
H43B H 0.7776 0.2317 0.6210 0.064 Uiso 1 1 calc R . .
H43C H 0.8542 0.1819 0.5522 0.064 Uiso 1 1 calc R . .
C29 C 0.6089(4) 0.1749(3) 0.0203(2) 0.0361(8) Uani 1 1 d . . .
H29 H 0.5197 0.1358 0.0029 0.043 Uiso 1 1 calc R . .
C19 C 0.2388(5) 0.0149(4) 0.3873(3) 0.0471(11) Uani 1 1 d . . .
H19 H 0.1977 0.0506 0.4282 0.057 Uiso 1 1 calc R . .
C20 C 0.1582(4) -0.0507(4) 0.3208(3) 0.0503(12) Uani 1 1 d . . .
H20 H 0.0618 -0.0591 0.3153 0.060 Uiso 1 1 calc R . .
C46 C 0.5159(5) 0.4471(4) 0.3453(3) 0.0504(11) Uani 1 1 d . . .
H46A H 0.4909 0.3844 0.3016 0.076 Uiso 1 1 calc R . .
H46B H 0.5062 0.5025 0.3275 0.076 Uiso 1 1 calc R . .
H46C H 0.4560 0.4463 0.3827 0.076 Uiso 1 1 calc R . .
C42 C 0.8569(5) 0.3733(3) 0.5645(2) 0.0461(10) Uani 1 1 d . . .
H42A H 0.9444 0.3531 0.5561 0.069 Uiso 1 1 calc R . .
H42B H 0.8582 0.4038 0.6196 0.069 Uiso 1 1 calc R . .
H42C H 0.8417 0.4214 0.5395 0.069 Uiso 1 1 calc R . .
C45 C 0.7567(6) 0.4689(4) 0.3278(4) 0.0617(14) Uani 1 1 d . . .
H45A H 0.8513 0.4825 0.3539 0.093 Uiso 1 1 calc R . .
H45B H 0.7406 0.5235 0.3102 0.093 Uiso 1 1 calc R . .
H45C H 0.7396 0.4067 0.2837 0.093 Uiso 1 1 calc R . .
C44 C 0.6622(4) 0.4596(3) 0.3826(2) 0.0323(8) Uani 1 1 d . . .
C13 C 0.6797(4) -0.2376(3) 0.3684(3) 0.0455(10) Uani 1 1 d . . .
H13 H 0.6359 -0.3043 0.3575 0.055 Uiso 1 1 calc R . .
C21 C 0.2183(4) -0.1042(4) 0.2621(3) 0.0477(11) Uani 1 1 d . . .
H21 H 0.1633 -0.1512 0.2166 0.057 Uiso 1 1 calc R . .
C47 C 0.6943(6) 0.5472(3) 0.4562(3) 0.0499(11) Uani 1 1 d . . .
H47A H 0.6340 0.5360 0.4911 0.075 Uiso 1 1 calc R . .
H47B H 0.6806 0.6073 0.4456 0.075 Uiso 1 1 calc R . .
H47C H 0.7892 0.5555 0.4800 0.075 Uiso 1 1 calc R . .
C9 C 0.6890(6) -0.2478(3) 0.0793(3) 0.0515(12) Uani 1 1 d . . .
H9A H 0.7247 -0.2957 0.0395 0.077 Uiso 1 1 calc R . .
H9B H 0.5898 -0.2586 0.0654 0.077 Uiso 1 1 calc R . .
H9C H 0.7129 -0.2567 0.1284 0.077 Uiso 1 1 calc R . .
C28 C 0.6826(5) 0.1978(4) -0.0322(3) 0.0464(10) Uani 1 1 d . . .
H28 H 0.6439 0.1735 -0.0851 0.056 Uiso 1 1 calc R . .
C26 C 0.8675(4) 0.2902(4) 0.0699(3) 0.0515(12) Uani 1 1 d . . .
H26 H 0.9563 0.3300 0.0872 0.062 Uiso 1 1 calc R . .
C8 C 0.9057(5) -0.1216(4) 0.1077(3) 0.0571(13) Uani 1 1 d . . .
H8A H 0.9424 -0.0552 0.1084 0.086 Uiso 1 1 calc R . .
H8B H 0.9428 -0.1712 0.0700 0.086 Uiso 1 1 calc R . .
H8C H 0.9314 -0.1252 0.1586 0.086 Uiso 1 1 calc R . .
C35 C 0.3521(4) 0.0768(3) 0.1042(2) 0.0360(8) Uani 1 1 d . . .
H35 H 0.3932 0.0201 0.0965 0.043 Uiso 1 1 calc R . .
C31 C 0.3713(4) 0.2525(3) 0.1441(2) 0.0391(9) Uani 1 1 d . . .
H31 H 0.4254 0.3175 0.1630 0.047 Uiso 1 1 calc R . .
C33 C 0.1501(4) 0.1464(4) 0.0969(2) 0.0490(11) Uani 1 1 d . . .
H33 H 0.0539 0.1384 0.0851 0.059 Uiso 1 1 calc R . .
C34 C 0.2103(4) 0.0639(4) 0.0847(3) 0.0447(10) Uani 1 1 d . . .
H34 H 0.1562 -0.0010 0.0633 0.054 Uiso 1 1 calc R . .
C32 C 0.2297(4) 0.2403(4) 0.1262(2) 0.0498(11) Uani 1 1 d . . .
H32 H 0.1882 0.2969 0.1342 0.060 Uiso 1 1 calc R . .
C51 C 0.3801(4) 0.5477(4) 0.1664(2) 0.110(5) Uiso 0.50 1 d PRD . .
H51A H 0.4370 0.6066 0.2075 0.132 Uiso 0.50 1 calc PR . .
H51B H 0.3652 0.4932 0.1870 0.132 Uiso 0.50 1 calc PR . .
C52 C 0.4537(15) 0.517(2) 0.0992(6) 0.156(9) Uiso 0.50 1 d PD . .
H52A H 0.3981 0.4562 0.0590 0.187 Uiso 0.50 1 calc PR . .
H52B H 0.4649 0.5700 0.0773 0.187 Uiso 0.50 1 calc PR . .
C50 C 0.2438(11) 0.5723(17) 0.1427(7) 0.127(7) Uiso 0.50 1 d PD . .
H50A H 0.2594 0.6357 0.1330 0.153 Uiso 0.50 1 calc PR . .
H50B H 0.1955 0.5196 0.0944 0.153 Uiso 0.50 1 calc PR . .
C49 C 0.1560(13) 0.581(2) 0.2036(10) 0.149(8) Uiso 0.50 1 d PD . .
H49A H 0.2050 0.6334 0.2521 0.179 Uiso 0.50 1 calc PR . .
H49B H 0.1392 0.5177 0.2127 0.179 Uiso 0.50 1 calc PR . .
C48 C 0.0211(13) 0.608(2) 0.1806(13) 0.159(9) Uiso 0.50 1 d PD . .
H48A H 0.0360 0.6585 0.1572 0.238 Uiso 0.50 1 calc PR . .
H48B H -0.0204 0.6332 0.2261 0.238 Uiso 0.50 1 calc PR . .
H48C H -0.0398 0.5481 0.1437 0.238 Uiso 0.50 1 calc PR . .
H1 H 0.408(5) 0.257(3) 0.393(3) 0.043(12) Uiso 1 1 d . . .
C53 C 0.5921(13) 0.4956(18) 0.1223(10) 0.138(8) Uiso 0.50 1 d PD . .
H53A H 0.6284 0.5370 0.1759 0.207 Uiso 0.50 1 calc PR . .
H53B H 0.6540 0.5109 0.0895 0.207 Uiso 0.50 1 calc PR . .
H53C H 0.5834 0.4253 0.1165 0.207 Uiso 0.50 1 calc PR . .

loop_
_atom_site_aniso_label
_atom_site_aniso_U_11
_atom_site_aniso_U_22
_atom_site_aniso_U_33
_atom_site_aniso_U_23
_atom_site_aniso_U_13
_atom_site_aniso_U_12
Ge1 0.0259(2) 0.0518(3) 0.0560(3) 0.0329(2) 0.01374(18) 0.01526(18)
Si2 0.0232(4) 0.0228(4) 0.0279(4) 0.0144(3) 0.0057(3) 0.0100(3)
N1 0.0221(13) 0.0262(13) 0.0270(13) 0.0151(11) 0.0055(10) 0.0111(10)
O2 0.0348(13) 0.0280(12) 0.0285(12) 0.0147(10) 0.0048(10) 0.0127(10)
O1 0.0218(11) 0.0356(13) 0.0332(12) 0.0181(10) 0.0070(9) 0.0099(10)
O3 0.0386(14) 0.0259(12) 0.0363(13) 0.0189(10) 0.0115(11) 0.0151(10)
C1 0.0190(14) 0.0254(15) 0.0260(15) 0.0149(13) 0.0028(12) 0.0075(12)
C4 0.0224(15) 0.0260(16) 0.0284(16) 0.0131(13) 0.0041(12) 0.0072(12)
C2 0.0209(14) 0.0274(16) 0.0270(16) 0.0176(13) 0.0043(12) 0.0078(12)
C11 0.0249(16) 0.0286(16) 0.0263(15) 0.0177(13) 0.0065(12) 0.0110(13)
C6 0.0199(14) 0.0257(15) 0.0279(16) 0.0163(13) 0.0012(12) 0.0065(12)
C10 0.0250(16) 0.0290(16) 0.0290(16) 0.0188(13) 0.0063(13) 0.0123(13)
C3 0.0235(15) 0.0254(15) 0.0291(16) 0.0153(13) 0.0043(12) 0.0086(12)
C24 0.0251(16) 0.0293(16) 0.0354(18) 0.0214(14) 0.0060(13) 0.0095(13)
C23 0.0261(16) 0.0280(16) 0.0275(16) 0.0184(13) 0.0030(13) 0.0084(13)
C17 0.0293(17) 0.0383(18) 0.0370(18) 0.0285(16) 0.0132(14) 0.0167(14)
C5 0.0252(16) 0.0305(16) 0.0236(15) 0.0157(13) 0.0027(12) 0.0073(13)
C30 0.0255(16) 0.0428(19) 0.0254(16) 0.0218(14) 0.0075(13) 0.0135(14)
C16 0.0279(17) 0.0305(17) 0.0376(19) 0.0177(15) 0.0000(14) 0.0076(14)
C14 0.0360(19) 0.044(2) 0.047(2) 0.0333(18) 0.0128(16) 0.0207(16)
C39 0.0254(17) 0.041(2) 0.041(2) 0.0087(17) 0.0069(15) 0.0110(15)
C40 0.044(2) 0.0351(18) 0.0275(17) 0.0167(15) 0.0103(15) 0.0174(16)
C38 0.0311(19) 0.050(2) 0.041(2) 0.0242(18) 0.0050(16) 0.0123(17)
C12 0.0250(17) 0.037(2) 0.064(3) 0.0325(19) 0.0034(17) 0.0071(15)
C7 0.0369(19) 0.0331(18) 0.0285(17) 0.0143(14) 0.0080(14) 0.0147(15)
C25 0.0257(18) 0.052(2) 0.052(2) 0.033(2) 0.0021(16) 0.0067(16)
C37 0.0273(18) 0.041(2) 0.059(3) 0.0270(19) 0.0065(17) 0.0036(16)
C22 0.0281(18) 0.052(2) 0.041(2) 0.0264(18) 0.0089(15) 0.0120(16)
C15 0.0287(18) 0.045(2) 0.039(2) 0.0222(17) 0.0008(15) 0.0146(16)
C36 0.0190(15) 0.0310(17) 0.0360(18) 0.0144(14) 0.0052(13) 0.0083(13)
C27 0.047(2) 0.067(3) 0.075(3) 0.057(3) 0.035(2) 0.029(2)
C18 0.041(2) 0.039(2) 0.044(2) 0.0269(17) 0.0204(17) 0.0162(16)
C41 0.055(3) 0.056(3) 0.052(2) 0.034(2) 0.028(2) 0.030(2)
C43 0.061(3) 0.044(2) 0.038(2) 0.0265(18) 0.0141(19) 0.025(2)
C29 0.038(2) 0.044(2) 0.0334(19) 0.0230(17) 0.0095(16) 0.0059(16)
C19 0.047(2) 0.055(3) 0.070(3) 0.043(2) 0.039(2) 0.030(2)
C20 0.029(2) 0.073(3) 0.078(3) 0.056(3) 0.023(2) 0.022(2)
C46 0.054(3) 0.053(3) 0.049(2) 0.025(2) -0.001(2) 0.019(2)
C42 0.063(3) 0.038(2) 0.034(2) 0.0109(17) 0.0017(19) 0.0084(19)
C45 0.083(4) 0.048(3) 0.085(4) 0.045(3) 0.048(3) 0.030(3)
C44 0.041(2) 0.0263(17) 0.041(2) 0.0221(15) 0.0103(16) 0.0142(15)
C13 0.036(2) 0.036(2) 0.079(3) 0.039(2) 0.009(2) 0.0103(17)
C21 0.0265(19) 0.072(3) 0.058(3) 0.040(2) 0.0061(18) 0.0094(19)
C47 0.075(3) 0.031(2) 0.043(2) 0.0174(18) -0.006(2) 0.007(2)
C9 0.083(4) 0.032(2) 0.046(2) 0.0162(18) 0.022(2) 0.018(2)
C28 0.053(3) 0.060(3) 0.041(2) 0.033(2) 0.0170(19) 0.017(2)
C26 0.0269(19) 0.070(3) 0.080(3) 0.054(3) 0.013(2) 0.0119(19)
C8 0.035(2) 0.073(3) 0.058(3) 0.008(2) 0.011(2) 0.027(2)
C35 0.0261(18) 0.047(2) 0.047(2) 0.0309(18) 0.0074(15) 0.0094(15)
C31 0.039(2) 0.047(2) 0.0350(19) 0.0145(17) 0.0043(16) 0.0206(18)
C33 0.0273(19) 0.092(4) 0.040(2) 0.033(2) 0.0122(17) 0.023(2)
C34 0.0258(19) 0.069(3) 0.049(2) 0.036(2) 0.0051(17) 0.0036(18)
C32 0.041(2) 0.075(3) 0.042(2) 0.020(2) 0.0091(18) 0.037(2)

loop_
_atom_type_symbol
_atom_type_description
_atom_type_scat_dispersion_real
_atom_type_scat_dispersion_imag
_atom_type_scat_source
C C 0.0033 0.0016 'International Tables Vol C Tables 4.2.6.8 and 6.1.1.4'
H H 0.0000 0.0000 'International Tables Vol C Tables 4.2.6.8 and 6.1.1.4'
N N 0.0061 0.0033 'International Tables Vol C Tables 4.2.6.8 and 6.1.1.4'
O O 0.0106 0.0060 'International Tables Vol C Tables 4.2.6.8 and 6.1.1.4'
Si Si 0.0817 0.0704 'International Tables Vol C Tables 4.2.6.8 and 6.1.1.4'
Ge Ge 0.1547 1.8001 'International Tables Vol C Tables 4.2.6.8 and 6.1.1.4'

loop_
_geom_angle_atom_site_label_1
_geom_angle_atom_site_label_2
_geom_angle_atom_site_label_3
_geom_angle
_geom_angle_site_symmetry_1
_geom_angle_site_symmetry_3
O1 Si2 O3 111.72(14) . .
O1 Si2 O2 112.02(13) . .
O3 Si2 O2 105.54(13) . .
O1 Si2 N1 106.78(14) . .
O3 Si2 N1 111.39(14) . .
O2 Si2 N1 109.44(14) . .
C1 N1 Si2 118.2(2) . .
C1 N1 Ge1 118.5(2) . .
Si2 N1 Ge1 122.73(16) . .
C40 O2 Si2 135.2(2) . .
C36 O1 Si2 143.1(2) . .
C44 O3 Si2 141.4(2) . .
C6 C1 C2 119.4(3) . .
C6 C1 N1 120.7(3) . .
C2 C1 N1 119.9(3) . .
C3 C4 C5 117.5(3) . .
C3 C4 C7 122.3(3) . .
C5 C4 C7 120.2(3) . .
C3 C2 C1 119.2(3) . .
C3 C2 C10 121.3(3) . .
C1 C2 C10 119.4(3) . .
C12 C11 C16 118.4(3) . .
C12 C11 C10 123.5(3) . .
C16 C11 C10 118.1(3) . .
C5 C6 C1 119.7(3) . .
C5 C6 C23 121.3(3) . .
C1 C6 C23 119.0(3) . .
C17 C10 C2 109.6(3) . .
C17 C10 C11 113.7(3) . .
C2 C10 C11 112.1(3) . .
C4 C3 C2 122.3(3) . .
C29 C24 C25 118.4(3) . .
C29 C24 C23 122.9(3) . .
C25 C24 C23 118.7(3) . .
C24 C23 C6 113.5(3) . .
C24 C23 C30 112.7(3) . .
C6 C23 C30 110.4(3) . .
C18 C17 C22 117.9(3) . .
C18 C17 C10 120.5(4) . .
C22 C17 C10 121.5(3) . .
C6 C5 C4 121.8(3) . .
C35 C30 C31 118.3(3) . .
C35 C30 C23 122.2(3) . .
C31 C30 C23 119.5(3) . .
C15 C16 C11 120.9(3) . .
C15 C14 C13 119.3(3) . .
O2 C40 C41 110.8(3) . .
O2 C40 C42 109.5(3) . .
C41 C40 C42 111.0(4) . .
O2 C40 C43 104.6(3) . .
C41 C40 C43 110.3(3) . .
C42 C40 C43 110.3(3) . .
C11 C12 C13 120.5(4) . .
C4 C7 C9 113.6(3) . .
C4 C7 C8 109.0(3) . .
C9 C7 C8 111.6(4) . .
C26 C25 C24 120.7(4) . .
C21 C22 C17 121.4(4) . .
C14 C15 C16 120.3(3) . .
O1 C36 C39 108.2(3) . .
O1 C36 C38 112.0(3) . .
C39 C36 C38 110.6(3) . .
O1 C36 C37 105.5(3) . .
C39 C36 C37 110.8(3) . .
C38 C36 C37 109.6(3) . .
C28 C27 C26 119.6(4) . .
C17 C18 C19 120.4(4) . .
C24 C29 C28 120.8(4) . .
C20 C19 C18 120.6(4) . .
C19 C20 C21 119.5(4) . .
O3 C44 C47 105.1(3) . .
O3 C44 C45 111.2(3) . .
C47 C44 C45 112.4(4) . .
O3 C44 C46 108.1(3) . .
C47 C44 C46 109.6(4) . .
C45 C44 C46 110.2(4) . .
C14 C13 C12 120.6(4) . .
C20 C21 C22 120.0(5) . .
C27 C28 C29 120.1(4) . .
C25 C26 C27 120.4(4) . .
C30 C35 C34 121.4(4) . .
C30 C31 C32 120.6(4) . .
C32 C33 C34 120.0(4) . .
C33 C34 C35 119.4(4) . .
C33 C32 C31 120.3(4) . .
C52 C51 C50 111.0(5) . .
C53 C52 C51 111.8(5) . .
C49 C50 C51 111.6(5) . .
C50 C49 C48 111.7(5) . .

loop_
_geom_bond_atom_site_label_1
_geom_bond_atom_site_label_2
_geom_bond_distance
_geom_bond_site_symmetry_2
Ge1 N1 1.886(3) .
Si2 O1 1.607(2) .
Si2 O3 1.610(2) .
Si2 O2 1.627(2) .
Si2 N1 1.732(3) .
N1 C1 1.443(4) .
O2 C40 1.449(4) .
O1 C36 1.452(4) .
O3 C44 1.443(4) .
C1 C6 1.402(4) .
C1 C2 1.411(4) .
C4 C3 1.387(5) .
C4 C5 1.407(4) .
C4 C7 1.510(5) .
C2 C3 1.397(5) .
C2 C10 1.526(4) .
C11 C12 1.383(5) .
C11 C16 1.393(5) .
C11 C10 1.530(4) .
C6 C5 1.390(5) .
C6 C23 1.529(4) .
C10 C17 1.525(5) .
C24 C29 1.386(5) .
C24 C25 1.401(5) .
C24 C23 1.521(5) .
C23 C30 1.532(5) .
C17 C18 1.391(5) .
C17 C22 1.393(6) .
C30 C35 1.384(6) .
C30 C31 1.390(5) .
C16 C15 1.390(5) .
C14 C15 1.378(6) .
C14 C13 1.381(6) .
C39 C36 1.508(5) .
C40 C41 1.512(6) .
C40 C42 1.524(6) .
C40 C43 1.526(5) .
C38 C36 1.517(5) .
C12 C13 1.396(5) .
C7 C9 1.525(6) .
C7 C8 1.526(6) .
C25 C26 1.382(6) .
C37 C36 1.531(5) .
C22 C21 1.391(5) .
C27 C28 1.376(7) .
C27 C26 1.389(8) .
C18 C19 1.404(6) .
C29 C28 1.399(5) .
C19 C20 1.373(8) .
C20 C21 1.383(7) .
C46 C44 1.514(6) .
C45 C44 1.507(6) .
C44 C47 1.502(6) .
C35 C34 1.402(5) .
C31 C32 1.398(6) .
C33 C32 1.379(7) .
C33 C34 1.381(7) .
C51 C52 1.513(5) .
C51 C50 1.519(5) .
C52 C53 1.511(5) .
C50 C49 1.510(5) .
C49 C48 1.515(5) .
